data_1530155
loop_
_publ_author_name
'Khodadad, P.'
'Rodier, N.'

_publ_section_title
;
 Structure Cristalline de l'Oxybromure de Tellure, Te6 O11 Br2
;
_journal_name_full 'Bulletin de la Societe Chimique de France (Vol=Year)'
_journal_page_first 251
_journal_page_last 253
_journal_volume 1977
_journal_year 1977
_chemical_formula_sum 'Br2 O11 Te6'
_chemical_name_systematic 'Te6 O11 Br2'
_space_group_IT_number 63
_symmetry_space_group_name_Hall '-C 2c 2c'
_symmetry_space_group_name_H-M 'C c m m'
_cell_angle_alpha 90
_cell_angle_beta 90
_cell_angle_gamma 90
_cell_formula_units_Z 4
_cell_length_a 6.88
_cell_length_b 11.816
_cell_length_c 15.823
_cell_volume 1286.316
_citation_journal_id_ASTM BSCFAS
_cod_data_source_file Khodadad_BSCFAS_1977_109.cif
_cod_data_source_block Br2O11Te6
_cod_original_sg_symbol_Hall '-C 2c 2 (y,-x,z)'
_cod_database_code 1530155

loop_
_symmetry_equiv_pos_as_xyz
x,y,z
-x,-y,z+1/2
-x,y,-z
x,-y,-z+1/2
-x,-y,-z
x,y,-z-1/2
x,-y,z
-x,y,z-1/2
x+1/2,y+1/2,z
-x+1/2,-y+1/2,z+1/2
-x+1/2,y+1/2,-z
x+1/2,-y+1/2,-z+1/2
-x+1/2,-y+1/2,-z
x+1/2,y+1/2,-z-1/2
x+1/2,-y+1/2,z
-x+1/2,y+1/2,z-1/2

loop_
_atom_site_label
_atom_site_type_symbol
_atom_site_fract_x
_atom_site_fract_y
_atom_site_fract_z
_atom_site_occupancy
_atom_site_U_iso_or_equiv
O3 O-2 0.08 0.1196 0.0956 1 0.0
O2 O-2 0.164 0.3502 0.0346 1 0.0
O1 O-2 0.423 0 0.1136 1 0.0
Br1 Br-1 0.1899 0.329 0.25 1 0.0
Te2 Te+4 0.9284 0 0.14019 1 0.0
O4 O-2 0.062 0 0.25 1 0.0
Te1 Te+4 0.3693 0.15502 0.08573 1 0.0
